data_2229214
loop_
_publ_author_name
'Salas, Cristian O.'
'Tapia, Ricardo A.'
'Mac\'ias, Alejandro'

_publ_section_title
;
 7-(<i>tert</i>-Butyldiphenylsilyloxy)-2,2-dimethyl-1-benzofuran-3(2<i>H</i>)-one
;
_journal_coeditor_code SI2320
_journal_issue 2
_journal_name_full 'Acta Crystallographica Section E'
_journal_page_first o375
_journal_paper_doi 10.1107/S1600536810054462
_journal_volume 67
_journal_year 2011
_chemical_formula_iupac 'C26 H28 O3 Si'
_chemical_formula_moiety 'C26 H28 O3 Si'
_chemical_formula_sum 'C26 H28 O3 Si'
_chemical_formula_weight 416.57
_chemical_name_systematic
;
7-(<i>tert</i>-Butyldiphenylsilyloxy)-2,2-dimethyl-1-benzofuran-3(2<i>H</i>)-one
;
_space_group_IT_number 2
_space_group_name_Hall '-P 1'
_symmetry_cell_setting triclinic
_symmetry_space_group_name_Hall '-P 1'
_symmetry_space_group_name_H-M 'P -1'
_atom_sites_solution_hydrogens geom
_atom_sites_solution_primary direct
_atom_sites_solution_secondary difmap
_audit_creation_method SHELXL-97
_cell_angle_alpha 98.803(2)
_cell_angle_beta 112.151(2)
_cell_angle_gamma 101.791(2)
_cell_formula_units_Z 2
_cell_length_a 9.8210(18)
_cell_length_b 11.081(2)
_cell_length_c 12.025(2)
_cell_measurement_reflns_used 3414
_cell_measurement_temperature 100(2)
_cell_measurement_theta_max 27.34
_cell_measurement_theta_min 2.3
_cell_volume 1147.6(4)
_computing_cell_refinement 'SAINT (Bruker, 2007)'
_computing_data_collection 'SMART (Bruker, 2007)'
_computing_data_reduction 'SAINT (Bruker, 2007)'
_computing_molecular_graphics 'ORTEP-3 for Windows (Farrugia, 1997)'
_computing_publication_material 'WinGX (Farrugia, 1999)'
_computing_structure_refinement 'SHELXL97 (Sheldrick, 2008)'
_computing_structure_solution 'SIR97 (Altomare <i>et al.</i>, 1999)'
_diffrn_ambient_temperature 100(2)
_diffrn_measured_fraction_theta_full 0.998
_diffrn_measured_fraction_theta_max 0.998
_diffrn_measurement_device_type 'Bruker SMART 1000 CCD'
_diffrn_measurement_method \w
_diffrn_radiation_monochromator graphite
_diffrn_radiation_source 'fine-focus sealed tube'
_diffrn_radiation_type MoK\a
_diffrn_radiation_wavelength 0.71073
_diffrn_reflns_av_R_equivalents 0.0324
_diffrn_reflns_av_sigmaI/netI 0.0349
_diffrn_reflns_limit_h_max 10
_diffrn_reflns_limit_h_min -11
_diffrn_reflns_limit_k_max 13
_diffrn_reflns_limit_k_min -13
_diffrn_reflns_limit_l_max 14
_diffrn_reflns_limit_l_min 0
_diffrn_reflns_number 14369
_diffrn_reflns_theta_full 25.35
_diffrn_reflns_theta_max 25.35
_diffrn_reflns_theta_min 1.89
_exptl_absorpt_coefficient_mu 0.126
_exptl_absorpt_correction_T_max 0.9875
_exptl_absorpt_correction_T_min 0.9408
_exptl_absorpt_correction_type multi-scan
_exptl_absorpt_process_details '(SADABS; Bruker, 2001)'
_exptl_crystal_colour colourless
_exptl_crystal_density_diffrn 1.205
_exptl_crystal_density_method 'not measured'
_exptl_crystal_description prism
_exptl_crystal_F_000 444
_exptl_crystal_size_max 0.49
_exptl_crystal_size_mid 0.43
_exptl_crystal_size_min 0.10
_refine_diff_density_max 0.829
_refine_diff_density_min -0.292
_refine_ls_extinction_method none
_refine_ls_goodness_of_fit_ref 1.049
_refine_ls_hydrogen_treatment constr
_refine_ls_matrix_type full
_refine_ls_number_parameters 276
_refine_ls_number_reflns 4197
_refine_ls_number_restraints 0
_refine_ls_restrained_S_all 1.049
_refine_ls_R_factor_all 0.0603
_refine_ls_R_factor_gt 0.0436
_refine_ls_shift/su_max 0.000
_refine_ls_shift/su_mean 0.000
_refine_ls_structure_factor_coef Fsqd
_refine_ls_weighting_details 'w=1/[\s^2^(Fo^2^)+(0.0422P)^2^+0.8404P] where P=(Fo^2^+2Fc^2^)/3'
_refine_ls_weighting_scheme calc
_refine_ls_wR_factor_gt 0.1000
_refine_ls_wR_factor_ref 0.1107
_reflns_number_gt 3325
_reflns_number_total 4197
_reflns_threshold_expression I>2\s(I)
_cod_data_source_file si2320.cif
_cod_data_source_block I
_cod_original_cell_volume 1147.7(4)
_cod_database_code 2229214
_cod_database_fobs_code 2229214

loop_
_symmetry_equiv_pos_as_xyz
'x, y, z'
'-x, -y, -z'

loop_
_atom_site_type_symbol
_atom_site_label
_atom_site_fract_x
_atom_site_fract_y
_atom_site_fract_z
_atom_site_U_iso_or_equiv
_atom_site_adp_type
_atom_site_calc_flag
_atom_site_refinement_flags
_atom_site_occupancy
_atom_site_disorder_assembly
_atom_site_disorder_group
Si Si1 0.05281(6) 0.33072(5) 0.76624(5) 0.01833(15) Uani d . 1 . .
O O1 0.32466(15) 0.13402(12) 0.72764(12) 0.0227(3) Uani d . 1 . .
C C2 0.4315(2) 0.05650(19) 0.75715(18) 0.0223(4) Uani d . 1 . .
C C3 0.3300(2) -0.07888(19) 0.73025(18) 0.0227(4) Uani d . 1 . .
C C4 0.1727(2) -0.07133(18) 0.68675(17) 0.0202(4) Uani d . 1 . .
C C5 0.0325(2) -0.16301(19) 0.64733(18) 0.0232(4) Uani d . 1 . .
H H5 0.0270 -0.2501 0.6447 0.028 Uiso calc R 1 . .
C C6 -0.0980(2) -0.1229(2) 0.61233(18) 0.0252(5) Uani d . 1 . .
H H6 -0.1955 -0.1833 0.5839 0.030 Uiso calc R 1 . .
C C7 -0.0885(2) 0.0057(2) 0.61825(18) 0.0236(4) Uani d . 1 . .
H H7 -0.1800 0.0311 0.5953 0.028 Uiso calc R 1 . .
C C8 0.0501(2) 0.09704(18) 0.65653(17) 0.0193(4) Uani d . 1 . .
C C9 0.1812(2) 0.05545(18) 0.68970(16) 0.0188(4) Uani d . 1 . .
C C10 0.5136(2) 0.0626(2) 0.6729(2) 0.0296(5) Uani d . 1 . .
H H10A 0.4379 0.0327 0.5860 0.044 Uiso calc R 1 . .
H H10B 0.5824 0.0083 0.6894 0.044 Uiso calc R 1 . .
H H10C 0.5734 0.1508 0.6886 0.044 Uiso calc R 1 . .
C C11 0.5402(2) 0.1070(2) 0.8933(2) 0.0316(5) Uani d . 1 . .
H H11A 0.5988 0.1955 0.9086 0.047 Uiso calc R 1 . .
H H11B 0.6109 0.0548 0.9159 0.047 Uiso calc R 1 . .
H H11C 0.4813 0.1033 0.9434 0.047 Uiso calc R 1 . .
O O12 0.37919(16) -0.17058(14) 0.74359(14) 0.0320(4) Uani d . 1 . .
O O13 0.06209(15) 0.22261(12) 0.65909(12) 0.0217(3) Uani d . 1 . .
C C14 0.0978(2) 0.27196(18) 0.90971(18) 0.0212(4) Uani d . 1 . .
C C15 0.2433(2) 0.2591(2) 0.97519(19) 0.0270(5) Uani d . 1 . .
H H15 0.3220 0.2867 0.9493 0.032 Uiso calc R 1 . .
C C16 0.2760(3) 0.2073(2) 1.0766(2) 0.0323(5) Uani d . 1 . .
H H16 0.3764 0.2007 1.1200 0.039 Uiso calc R 1 . .
C C17 0.1623(3) 0.1654(2) 1.1145(2) 0.0358(6) Uani d . 1 . .
H H17 0.1840 0.1291 1.1837 0.043 Uiso calc R 1 . .
C C18 0.0170(3) 0.1763(2) 1.0515(2) 0.0371(6) Uani d . 1 . .
H H18 -0.0613 0.1476 1.0776 0.045 Uiso calc R 1 . .
C C19 -0.0147(2) 0.2288(2) 0.9508(2) 0.0285(5) Uani d . 1 . .
H H19 -0.1151 0.2358 0.9084 0.034 Uiso calc R 1 . .
C C20 -0.1450(2) 0.34886(18) 0.70512(18) 0.0215(4) Uani d . 1 . .
C C21 -0.2426(2) 0.3037(2) 0.57890(19) 0.0253(5) Uani d . 1 . .
H H21 -0.2115 0.2558 0.5252 0.030 Uiso calc R 1 . .
C C22 -0.3847(2) 0.3276(2) 0.5300(2) 0.0337(5) Uani d . 1 . .
H H22 -0.4498 0.2958 0.4438 0.040 Uiso calc R 1 . .
C C23 -0.4303(3) 0.3977(2) 0.6075(2) 0.0379(6) Uani d . 1 . .
H H23 -0.5273 0.4139 0.5748 0.045 Uiso calc R 1 . .
C C24 -0.3351(3) 0.4442(2) 0.7324(2) 0.0365(6) Uani d . 1 . .
H H24 -0.3665 0.4928 0.7854 0.044 Uiso calc R 1 . .
C C25 -0.1943(2) 0.4205(2) 0.7807(2) 0.0281(5) Uani d . 1 . .
H H25 -0.1298 0.4534 0.8668 0.034 Uiso calc R 1 . .
C C26 0.1895(2) 0.48211(19) 0.77629(18) 0.0220(4) Uani d . 1 . .
C C27 0.3543(3) 0.4743(2) 0.8183(3) 0.0462(7) Uani d . 1 . .
H H27A 0.3558 0.3973 0.7669 0.069 Uiso calc R 1 . .
H H27B 0.3951 0.4711 0.9054 0.069 Uiso calc R 1 . .
H H27C 0.4179 0.5495 0.8094 0.069 Uiso calc R 1 . .
C C28 0.1375(3) 0.5049(2) 0.6466(2) 0.0318(5) Uani d . 1 . .
H H28A 0.2037 0.5858 0.6497 0.048 Uiso calc R 1 . .
H H28B 0.0312 0.5086 0.6170 0.048 Uiso calc R 1 . .
H H28C 0.1442 0.4351 0.5899 0.048 Uiso calc R 1 . .
C C29 0.1862(3) 0.5957(2) 0.8649(2) 0.0428(6) Uani d . 1 . .
H H29A 0.2554 0.6739 0.8663 0.064 Uiso calc R 1 . .
H H29B 0.2195 0.5823 0.9486 0.064 Uiso calc R 1 . .
H H29C 0.0816 0.6034 0.8363 0.064 Uiso calc R 1 . .

loop_
_atom_site_aniso_label
_atom_site_aniso_U_11
_atom_site_aniso_U_22
_atom_site_aniso_U_33
_atom_site_aniso_U_12
_atom_site_aniso_U_13
_atom_site_aniso_U_23
Si1 0.0189(3) 0.0199(3) 0.0175(3) 0.0066(2) 0.0087(2) 0.0046(2)
O1 0.0195(7) 0.0194(7) 0.0283(8) 0.0056(6) 0.0088(6) 0.0070(6)
C2 0.0201(10) 0.0210(10) 0.0256(11) 0.0085(8) 0.0076(8) 0.0069(8)
C3 0.0243(10) 0.0234(11) 0.0208(10) 0.0083(9) 0.0085(8) 0.0074(8)
C4 0.0240(10) 0.0208(10) 0.0156(9) 0.0069(8) 0.0079(8) 0.0050(8)
C5 0.0268(11) 0.0190(10) 0.0223(10) 0.0033(8) 0.0104(9) 0.0050(8)
C6 0.0222(10) 0.0266(11) 0.0236(11) 0.0009(9) 0.0100(9) 0.0052(9)
C7 0.0205(10) 0.0326(12) 0.0201(10) 0.0096(9) 0.0101(8) 0.0069(9)
C8 0.0259(10) 0.0199(10) 0.0158(9) 0.0094(8) 0.0112(8) 0.0047(8)
C9 0.0204(10) 0.0206(10) 0.0143(9) 0.0031(8) 0.0080(8) 0.0034(8)
C10 0.0266(11) 0.0322(12) 0.0336(12) 0.0105(9) 0.0142(10) 0.0112(10)
C11 0.0284(12) 0.0297(12) 0.0289(12) 0.0059(9) 0.0057(10) 0.0058(9)
O12 0.0287(8) 0.0236(8) 0.0416(9) 0.0108(7) 0.0098(7) 0.0110(7)
O13 0.0280(8) 0.0216(7) 0.0207(7) 0.0119(6) 0.0128(6) 0.0069(6)
C14 0.0268(11) 0.0175(10) 0.0200(10) 0.0074(8) 0.0104(8) 0.0037(8)
C15 0.0280(11) 0.0293(12) 0.0264(11) 0.0100(9) 0.0122(9) 0.0095(9)
C16 0.0369(13) 0.0359(13) 0.0252(11) 0.0173(10) 0.0097(10) 0.0105(10)
C17 0.0558(16) 0.0353(13) 0.0273(12) 0.0228(12) 0.0210(11) 0.0163(10)
C18 0.0502(15) 0.0418(14) 0.0389(13) 0.0194(12) 0.0320(12) 0.0210(11)
C19 0.0288(12) 0.0326(12) 0.0320(12) 0.0124(10) 0.0176(10) 0.0124(10)
C20 0.0228(10) 0.0199(10) 0.0260(11) 0.0077(8) 0.0126(9) 0.0096(8)
C21 0.0257(11) 0.0277(11) 0.0259(11) 0.0085(9) 0.0122(9) 0.0117(9)
C22 0.0250(11) 0.0424(14) 0.0337(13) 0.0103(10) 0.0083(10) 0.0196(11)
C23 0.0256(12) 0.0436(14) 0.0563(16) 0.0199(11) 0.0193(11) 0.0265(12)
C24 0.0360(13) 0.0348(13) 0.0538(16) 0.0188(11) 0.0286(12) 0.0160(12)
C25 0.0295(12) 0.0258(11) 0.0336(12) 0.0089(9) 0.0175(10) 0.0079(9)
C26 0.0208(10) 0.0221(10) 0.0208(10) 0.0026(8) 0.0087(8) 0.0043(8)
C27 0.0239(12) 0.0448(15) 0.0687(18) 0.0044(11) 0.0147(12) 0.0314(14)
C28 0.0398(13) 0.0257(12) 0.0271(11) 0.0042(10) 0.0131(10) 0.0091(9)
C29 0.0602(17) 0.0235(12) 0.0409(14) -0.0067(11) 0.0316(13) -0.0038(10)

loop_
_atom_type_symbol
_atom_type_description
_atom_type_scat_dispersion_real
_atom_type_scat_dispersion_imag
_atom_type_scat_source
C C 0.0033 0.0016 'International Tables Vol C Tables 4.2.6.8 and 6.1.1.4'
H H 0.0000 0.0000 'International Tables Vol C Tables 4.2.6.8 and 6.1.1.4'
O O 0.0106 0.0060 'International Tables Vol C Tables 4.2.6.8 and 6.1.1.4'
Si Si 0.0817 0.0704 'International Tables Vol C Tables 4.2.6.8 and 6.1.1.4'

loop_
_geom_angle_atom_site_label_1
_geom_angle_atom_site_label_2
_geom_angle_atom_site_label_3
_geom_angle_site_symmetry_1
_geom_angle_site_symmetry_3
_geom_angle
_geom_angle_publ_flag
O13 Si1 C14 . . 107.62(8) ?
O13 Si1 C20 . . 108.10(8) ?
C14 Si1 C20 . . 111.46(9) ?
O13 Si1 C26 . . 103.79(8) ?
C14 Si1 C26 . . 116.95(9) ?
C20 Si1 C26 . . 108.36(9) ?
C9 O1 C2 . . 107.46(14) ?
O1 C2 C11 . . 107.94(16) ?
O1 C2 C10 . . 108.69(16) ?
C11 C2 C10 . . 112.76(17) ?
O1 C2 C3 . . 104.86(15) ?
C11 C2 C3 . . 111.31(17) ?
C10 C2 C3 . . 110.89(17) ?
O12 C3 C4 . . 129.89(19) ?
O12 C3 C2 . . 123.83(18) ?
C4 C3 C2 . . 106.28(16) ?
C9 C4 C5 . . 121.40(18) ?
C9 C4 C3 . . 106.16(17) ?
C5 C4 C3 . . 132.44(18) ?
C6 C5 C4 . . 117.65(19) ?
C6 C5 H5 . . 121.2 ?
C4 C5 H5 . . 121.2 ?
C5 C6 C7 . . 120.71(19) ?
C5 C6 H6 . . 119.6 ?
C7 C6 H6 . . 119.6 ?
C8 C7 C6 . . 121.96(18) ?
C8 C7 H7 . . 119.0 ?
C6 C7 H7 . . 119.0 ?
O13 C8 C7 . . 123.14(17) ?
O13 C8 C9 . . 119.85(17) ?
C7 C8 C9 . . 116.99(18) ?
O1 C9 C4 . . 115.22(17) ?
O1 C9 C8 . . 123.50(17) ?
C4 C9 C8 . . 121.27(17) ?
C2 C10 H10A . . 109.5 ?
C2 C10 H10B . . 109.5 ?
H10A C10 H10B . . 109.5 ?
C2 C10 H10C . . 109.5 ?
H10A C10 H10C . . 109.5 ?
H10B C10 H10C . . 109.5 ?
C2 C11 H11A . . 109.5 ?
C2 C11 H11B . . 109.5 ?
H11A C11 H11B . . 109.5 ?
C2 C11 H11C . . 109.5 ?
H11A C11 H11C . . 109.5 ?
H11B C11 H11C . . 109.5 ?
C8 O13 Si1 . . 126.65(12) ?
C15 C14 C19 . . 116.86(18) ?
C15 C14 Si1 . . 120.96(15) ?
C19 C14 Si1 . . 121.97(15) ?
C16 C15 C14 . . 121.9(2) ?
C16 C15 H15 . . 119.0 ?
C14 C15 H15 . . 119.0 ?
C17 C16 C15 . . 119.7(2) ?
C17 C16 H16 . . 120.1 ?
C15 C16 H16 . . 120.1 ?
C18 C17 C16 . . 119.8(2) ?
C18 C17 H17 . . 120.1 ?
C16 C17 H17 . . 120.1 ?
C17 C18 C19 . . 120.2(2) ?
C17 C18 H18 . . 119.9 ?
C19 C18 H18 . . 119.9 ?
C18 C19 C14 . . 121.5(2) ?
C18 C19 H19 . . 119.3 ?
C14 C19 H19 . . 119.3 ?
C21 C20 C25 . . 117.43(18) ?
C21 C20 Si1 . . 120.75(15) ?
C25 C20 Si1 . . 121.41(16) ?
C22 C21 C20 . . 121.4(2) ?
C22 C21 H21 . . 119.3 ?
C20 C21 H21 . . 119.3 ?
C23 C22 C21 . . 119.6(2) ?
C23 C22 H22 . . 120.2 ?
C21 C22 H22 . . 120.2 ?
C24 C23 C22 . . 120.0(2) ?
C24 C23 H23 . . 120.0 ?
C22 C23 H23 . . 120.0 ?
C23 C24 C25 . . 120.3(2) ?
C23 C24 H24 . . 119.8 ?
C25 C24 H24 . . 119.8 ?
C24 C25 C20 . . 121.3(2) ?
C24 C25 H25 . . 119.4 ?
C20 C25 H25 . . 119.4 ?
C28 C26 C27 . . 107.98(18) ?
C28 C26 C29 . . 108.62(18) ?
C27 C26 C29 . . 109.12(19) ?
C28 C26 Si1 . . 107.54(14) ?
C27 C26 Si1 . . 112.54(15) ?
C29 C26 Si1 . . 110.90(14) ?
C26 C27 H27A . . 109.5 ?
C26 C27 H27B . . 109.5 ?
H27A C27 H27B . . 109.5 ?
C26 C27 H27C . . 109.5 ?
H27A C27 H27C . . 109.5 ?
H27B C27 H27C . . 109.5 ?
C26 C28 H28A . . 109.5 ?
C26 C28 H28B . . 109.5 ?
H28A C28 H28B . . 109.5 ?
C26 C28 H28C . . 109.5 ?
H28A C28 H28C . . 109.5 ?
H28B C28 H28C . . 109.5 ?
C26 C29 H29A . . 109.5 ?
C26 C29 H29B . . 109.5 ?
H29A C29 H29B . . 109.5 ?
C26 C29 H29C . . 109.5 ?
H29A C29 H29C . . 109.5 ?
H29B C29 H29C . . 109.5 ?

loop_
_geom_bond_atom_site_label_1
_geom_bond_atom_site_label_2
_geom_bond_site_symmetry_2
_geom_bond_distance
_geom_bond_publ_flag
Si1 O13 . 1.6627(14) ?
Si1 C14 . 1.866(2) ?
Si1 C20 . 1.866(2) ?
Si1 C26 . 1.878(2) ?
O1 C9 . 1.358(2) ?
O1 C2 . 1.465(2) ?
C2 C11 . 1.513(3) ?
C2 C10 . 1.515(3) ?
C2 C3 . 1.532(3) ?
C3 O12 . 1.218(2) ?
C3 C4 . 1.457(3) ?
C4 C9 . 1.384(3) ?
C4 C5 . 1.394(3) ?
C5 C6 . 1.379(3) ?
C5 H5 . 0.9500 ?
C6 C7 . 1.398(3) ?
C6 H6 . 0.9500 ?
C7 C8 . 1.383(3) ?
C7 H7 . 0.9500 ?
C8 O13 . 1.367(2) ?
C8 C9 . 1.393(3) ?
C10 H10A . 0.9800 ?
C10 H10B . 0.9800 ?
C10 H10C . 0.9800 ?
C11 H11A . 0.9800 ?
C11 H11B . 0.9800 ?
C11 H11C . 0.9800 ?
C14 C15 . 1.397(3) ?
C14 C19 . 1.400(3) ?
C15 C16 . 1.383(3) ?
C15 H15 . 0.9500 ?
C16 C17 . 1.381(3) ?
C16 H16 . 0.9500 ?
C17 C18 . 1.381(3) ?
C17 H17 . 0.9500 ?
C18 C19 . 1.382(3) ?
C18 H18 . 0.9500 ?
C19 H19 . 0.9500 ?
C20 C21 . 1.396(3) ?
C20 C25 . 1.400(3) ?
C21 C22 . 1.394(3) ?
C21 H21 . 0.9500 ?
C22 C23 . 1.382(3) ?
C22 H22 . 0.9500 ?
C23 C24 . 1.379(3) ?
C23 H23 . 0.9500 ?
C24 C25 . 1.381(3) ?
C24 H24 . 0.9500 ?
C25 H25 . 0.9500 ?
C26 C28 . 1.526(3) ?
C26 C27 . 1.529(3) ?
C26 C29 . 1.534(3) ?
C27 H27A . 0.9800 ?
C27 H27B . 0.9800 ?
C27 H27C . 0.9800 ?
C28 H28A . 0.9800 ?
C28 H28B . 0.9800 ?
C28 H28C . 0.9800 ?
C29 H29A . 0.9800 ?
C29 H29B . 0.9800 ?
C29 H29C . 0.9800 ?

loop_
_geom_torsion_atom_site_label_1
_geom_torsion_atom_site_label_2
_geom_torsion_atom_site_label_3
_geom_torsion_atom_site_label_4
_geom_torsion_site_symmetry_1
_geom_torsion_site_symmetry_2
_geom_torsion_site_symmetry_3
_geom_torsion_site_symmetry_4
_geom_torsion
_geom_torsion_publ_flag
C9 O1 C2 C11 . . . . -118.39(17) ?
C9 O1 C2 C10 . . . . 119.01(17) ?
C9 O1 C2 C3 . . . . 0.37(19) ?
O1 C2 C3 O12 . . . . 179.64(18) ?
C11 C2 C3 O12 . . . . -63.9(3) ?
C10 C2 C3 O12 . . . . 62.5(3) ?
O1 C2 C3 C4 . . . . 0.30(19) ?
C11 C2 C3 C4 . . . . 116.76(18) ?
C10 C2 C3 C4 . . . . -116.84(18) ?
O12 C3 C4 C9 . . . . 179.9(2) ?
C2 C3 C4 C9 . . . . -0.8(2) ?
O12 C3 C4 C5 . . . . -0.2(4) ?
C2 C3 C4 C5 . . . . 179.0(2) ?
C9 C4 C5 C6 . . . . -0.6(3) ?
C3 C4 C5 C6 . . . . 179.51(19) ?
C4 C5 C6 C7 . . . . -0.9(3) ?
C5 C6 C7 C8 . . . . 1.3(3) ?
C6 C7 C8 O13 . . . . 177.67(17) ?
C6 C7 C8 C9 . . . . -0.2(3) ?
C2 O1 C9 C4 . . . . -1.0(2) ?
C2 O1 C9 C8 . . . . 178.51(17) ?
C5 C4 C9 O1 . . . . -178.72(16) ?
C3 C4 C9 O1 . . . . 1.2(2) ?
C5 C4 C9 C8 . . . . 1.8(3) ?
C3 C4 C9 C8 . . . . -178.34(17) ?
O13 C8 C9 O1 . . . . 1.3(3) ?
C7 C8 C9 O1 . . . . 179.22(17) ?
O13 C8 C9 C4 . . . . -179.26(16) ?
C7 C8 C9 C4 . . . . -1.3(3) ?
C7 C8 O13 Si1 . . . . 78.3(2) ?
C9 C8 O13 Si1 . . . . -103.83(18) ?
C14 Si1 O13 C8 . . . . 21.23(17) ?
C20 Si1 O13 C8 . . . . -99.27(16) ?
C26 Si1 O13 C8 . . . . 145.81(15) ?
O13 Si1 C14 C15 . . . . 65.61(18) ?
C20 Si1 C14 C15 . . . . -176.04(16) ?
C26 Si1 C14 C15 . . . . -50.63(19) ?
O13 Si1 C14 C19 . . . . -108.91(17) ?
C20 Si1 C14 C19 . . . . 9.4(2) ?
C26 Si1 C14 C19 . . . . 134.85(17) ?
C19 C14 C15 C16 . . . . -0.6(3) ?
Si1 C14 C15 C16 . . . . -175.34(17) ?
C14 C15 C16 C17 . . . . 0.8(3) ?
C15 C16 C17 C18 . . . . -0.5(3) ?
C16 C17 C18 C19 . . . . 0.1(4) ?
C17 C18 C19 C14 . . . . 0.1(4) ?
C15 C14 C19 C18 . . . . 0.1(3) ?
Si1 C14 C19 C18 . . . . 174.87(17) ?
O13 Si1 C20 C21 . . . . -16.23(18) ?
C14 Si1 C20 C21 . . . . -134.30(16) ?
C26 Si1 C20 C21 . . . . 95.65(17) ?
O13 Si1 C20 C25 . . . . 171.27(15) ?
C14 Si1 C20 C25 . . . . 53.20(19) ?
C26 Si1 C20 C25 . . . . -76.85(18) ?
C25 C20 C21 C22 . . . . -0.8(3) ?
Si1 C20 C21 C22 . . . . -173.60(16) ?
C20 C21 C22 C23 . . . . 0.3(3) ?
C21 C22 C23 C24 . . . . 0.3(3) ?
C22 C23 C24 C25 . . . . -0.3(3) ?
C23 C24 C25 C20 . . . . -0.2(3) ?
C21 C20 C25 C24 . . . . 0.8(3) ?
Si1 C20 C25 C24 . . . . 173.55(16) ?
O13 Si1 C26 C28 . . . . 56.95(15) ?
C14 Si1 C26 C28 . . . . 175.28(13) ?
C20 Si1 C26 C28 . . . . -57.78(16) ?
O13 Si1 C26 C27 . . . . -61.85(17) ?
C14 Si1 C26 C27 . . . . 56.47(19) ?
C20 Si1 C26 C27 . . . . -176.58(16) ?
O13 Si1 C26 C29 . . . . 175.59(15) ?
C14 Si1 C26 C29 . . . . -66.09(18) ?
C20 Si1 C26 C29 . . . . 60.85(17) ?

loop_
_cod_related_entry_id
_cod_related_entry_database
_cod_related_entry_code
1 ChemSpider 30656490
